data_7126188
loop_
_publ_author_name
'Wang, Hao'
'Sayed, Sayed Youssef'
'Zhou, Yuqiao'
'Olsen, Brian C.'
'Luber, Erik J.'
'Buriak, Jillian M.'

_publ_section_title
;
 Water-soluble pH-switchable cobalt complexes for aqueous symmetric redox
 flow batteries.
;
_journal_issue 25
_journal_name_full 'Chemical communications (Cambridge, England)'
_journal_page_first 3605
_journal_page_last 3608
_journal_paper_doi 10.1039/d0cc00383b
_journal_volume 56
_journal_year 2020
_chemical_formula_moiety '2(C46 H38 Co N6 O8), C46 H36 Co N6 O8, 6(C2 H3 N), 4(Cl)'
_chemical_formula_sum 'C150 H130 Cl4 Co3 N24 O24'
_chemical_formula_weight 2971.36
_chemical_name_systematic
'2,6-Bis[1-(4-carboxyphenylimino)ethyl] pyridine cobalt chloride, 2,6-Bis[1-(4-carboxyphenylimino)ethyl] pyridine cobalt, acetonitrile solvate'
_space_group_crystal_system orthorhombic
_space_group_IT_number 41
_space_group_name_Hall 'A 2 -2ab'
_space_group_name_H-M_alt 'A e a 2'
_atom_sites_solution_hydrogens geom
_audit_creation_method SHELXL-2017/1
_audit_update_record
;
2019-09-20 deposited with the CCDC.	2020-03-10 downloaded from the CCDC.
;
_cell_angle_alpha 90
_cell_angle_beta 90
_cell_angle_gamma 90
_cell_formula_units_Z 4
_cell_length_a 13.2673(3)
_cell_length_b 66.3212(15)
_cell_length_c 19.2434(5)
_cell_measurement_reflns_used 9459
_cell_measurement_temperature 173(2)
_cell_measurement_theta_max 72.55
_cell_measurement_theta_min 2.66
_cell_volume 16932.3(7)
_computing_cell_refinement 'Bruker SAINT'
_computing_data_collection 'Bruker APEX2'
_computing_data_reduction 'Bruker SAINT'
_computing_molecular_graphics 'Bruker SHELXTL'
_computing_publication_material 'Bruker SHELXTL'
_computing_structure_refinement 'SHELXL-2017/1 (Sheldrick, 2017)'
_computing_structure_solution 'SHELXT (version 2014/5)'
_diffrn_ambient_temperature 173(2)
_diffrn_measured_fraction_theta_full 0.988
_diffrn_measured_fraction_theta_max 0.929
_diffrn_measurement_device_type 'Bruker APEX-II CCD'
_diffrn_measurement_method '\f and \w scans'
_diffrn_radiation_type CuK\a
_diffrn_radiation_wavelength 1.54178
_diffrn_reflns_av_R_equivalents 0.0750
_diffrn_reflns_av_unetI/netI 0.0585
_diffrn_reflns_Laue_measured_fraction_full 0.988
_diffrn_reflns_Laue_measured_fraction_max 0.929
_diffrn_reflns_limit_h_max 16
_diffrn_reflns_limit_h_min -16
_diffrn_reflns_limit_k_max 82
_diffrn_reflns_limit_k_min -80
_diffrn_reflns_limit_l_max 23
_diffrn_reflns_limit_l_min -23
_diffrn_reflns_number 95826
_diffrn_reflns_point_group_measured_fraction_full 0.988
_diffrn_reflns_point_group_measured_fraction_max 0.928
_diffrn_reflns_theta_full 67.679
_diffrn_reflns_theta_max 78.960
_diffrn_reflns_theta_min 1.332
_exptl_absorpt_coefficient_mu 3.406
_exptl_absorpt_correction_T_max 0.1042
_exptl_absorpt_correction_T_min 0.0152
_exptl_absorpt_correction_type numerical
_exptl_absorpt_process_details 'SADABS (version 2016/2)'
_exptl_crystal_colour purple
_exptl_crystal_density_diffrn 1.166
_exptl_crystal_description fragments
_exptl_crystal_F_000 6156
_exptl_crystal_recrystallization_method 'Re-crystallisation from solvent: acetonitrile, methanol'
_exptl_crystal_size_max 0.625
_exptl_crystal_size_mid 0.292
_exptl_crystal_size_min 0.244
_refine_diff_density_max 0.532
_refine_diff_density_min -0.581
_refine_diff_density_rms 0.055
_refine_ls_abs_structure_details
; 
 Refined as an inversion twin. 
;
_refine_ls_abs_structure_Flack 0.240(6)
_refine_ls_extinction_method none
_refine_ls_goodness_of_fit_ref 1.052
_refine_ls_hydrogen_treatment constr
_refine_ls_matrix_type full
_refine_ls_number_parameters 937
_refine_ls_number_reflns 15815
_refine_ls_number_restraints 1
_refine_ls_restrained_S_all 1.052
_refine_ls_R_factor_all 0.0740
_refine_ls_R_factor_gt 0.0610
_refine_ls_shift/su_max 0.041
_refine_ls_shift/su_mean 0.001
_refine_ls_structure_factor_coef Fsqd
_refine_ls_weighting_details 'w=1/[\s^2^(Fo^2^)+(0.0413P)^2^+34.3199P] where P=(Fo^2^+2Fc^2^)/3'
_refine_ls_weighting_scheme calc
_refine_ls_wR_factor_gt 0.1369
_refine_ls_wR_factor_ref 0.1446
_reflns_Friedel_coverage 0.938
_reflns_Friedel_fraction_full 0.988
_reflns_Friedel_fraction_max 0.928
_reflns_number_gt 13322
_reflns_number_total 15815
_reflns_threshold_expression 'I > 2\s(I)'
_cod_data_source_file d0cc00383b2.cif
_cod_data_source_block jmb1806
_cod_depositor_comments 'Adding full bibliography for 7126188.cif.'
_cod_original_sg_symbol_Hall 'A 2 -2ac'
_cod_original_sg_symbol_H-M 'A b a 2'
_cod_database_code 7126188
_shelx_shelxl_version_number 2017/1
_shelx_space_group_comment
; 
The symmetry employed for this shelxl refinement is uniquely defined 
by the following loop, which should always be used as a source of 
symmetry information in preference to the above space-group names. 
They are only intended as comments. 
;
_shelx_estimated_absorpt_t_min 0.225
_shelx_estimated_absorpt_t_max 0.490

loop_
_space_group_symop_operation_xyz
'x, y, z'
'-x, -y, z'
'x+1/2, -y+1/2, z'
'-x+1/2, y+1/2, z'
'x, y+1/2, z+1/2'
'-x, -y+1/2, z+1/2'
'x+1/2, -y+1, z+1/2'
'-x+1/2, y+1, z+1/2'

loop_
_atom_site_label
_atom_site_type_symbol
_atom_site_fract_x
_atom_site_fract_y
_atom_site_fract_z
_atom_site_U_iso_or_equiv
_atom_site_adp_type
_atom_site_occupancy
_atom_site_site_symmetry_order
_atom_site_calc_flag
_atom_site_refinement_flags_posn
_atom_site_refinement_flags_adp
_atom_site_refinement_flags_occupancy
_atom_site_disorder_assembly
_atom_site_disorder_group
Co1 Co 0.51811(7) 0.66045(2) 0.70395(5) 0.0413(2) Uani 1 1 d . . . . .
Co2 Co 0.000000 0.500000 0.06733(7) 0.0368(3) Uani 1 2 d S T P . .
O21 O 0.0989(5) 0.71749(9) 0.8795(3) 0.088(2) Uani 1 1 d . . . . .
H21O H 0.061178 0.727283 0.888961 0.132 Uiso 1 1 calc R U . . .
O22 O 0.0605(7) 0.72586(10) 0.7718(3) 0.115(3) Uani 1 1 d . . . . .
O31 O 0.8857(5) 0.72570(8) 0.5133(3) 0.0778(16) Uani 1 1 d . . . . .
H31O H 0.924665 0.734986 0.500584 0.117 Uiso 1 1 calc R U . . .
O32 O 0.9445(7) 0.73340(10) 0.6159(3) 0.119(3) Uani 1 1 d . . . . .
O51 O 0.4145(5) 0.59096(7) 0.4011(3) 0.0806(17) Uani 1 1 d . . . . .
O52 O 0.2625(4) 0.60548(7) 0.3974(3) 0.0724(14) Uani 1 1 d . . . . .
H52O H 0.250001 0.596267 0.368692 0.109 Uiso 1 1 calc R U . . .
O61 O 0.7686(4) 0.60990(7) 1.0335(3) 0.0707(14) Uani 1 1 d . . . . .
O62 O 0.6170(5) 0.59594(8) 1.0263(3) 0.0862(18) Uani 1 1 d . . . . .
H62O H 0.640980 0.587978 1.055933 0.129 Uiso 1 1 calc R U . . .
O81 O -0.3968(4) 0.54960(9) -0.1641(4) 0.0886(18) Uani 1 1 d . . . . .
O82 O -0.4822(4) 0.54290(9) -0.0663(3) 0.0796(16) Uani 1 1 d . . . . .
H82O H -0.527359 0.549856 -0.085311 0.119 Uiso 1 1 calc R U . . .
O91 O 0.1340(4) 0.56328(7) 0.3927(3) 0.0646(13) Uani 1 1 d . . . . .
O92 O 0.2222(4) 0.57817(6) 0.3113(2) 0.0621(13) Uani 1 1 d . . . . .
N1 N 0.5273(4) 0.63243(6) 0.7061(3) 0.0431(11) Uani 1 1 d . . . . .
N2 N 0.3747(4) 0.65324(7) 0.7275(3) 0.0461(12) Uani 1 1 d . . . . .
N3 N 0.6639(4) 0.65689(7) 0.6804(3) 0.0445(12) Uani 1 1 d . . . . .
N4 N 0.5100(4) 0.68927(6) 0.7067(3) 0.0412(10) Uani 1 1 d . . . . .
N5 N 0.4780(4) 0.66736(7) 0.5990(3) 0.0425(11) Uani 1 1 d . . . . .
N6 N 0.5506(4) 0.66717(7) 0.8115(3) 0.0489(12) Uani 1 1 d . . . . .
N7 N 0.0385(3) 0.47252(6) 0.0633(3) 0.0406(10) Uani 1 1 d . . . . .
N8 N -0.1000(4) 0.48909(6) -0.0045(3) 0.0412(11) Uani 1 1 d . . . . .
N9 N 0.1106(4) 0.49820(6) 0.1453(3) 0.0417(11) Uani 1 1 d . . . . .
C11 C 0.6190(5) 0.62358(8) 0.6995(4) 0.0467(13) Uani 1 1 d . . . . .
C12 C 0.6277(6) 0.60305(9) 0.7054(4) 0.0590(16) Uani 1 1 d . . . . .
H12 H 0.691910 0.596820 0.701424 0.071 Uiso 1 1 calc R U . . .
C13 C 0.5426(6) 0.59140(9) 0.7171(5) 0.068(2) Uani 1 1 d . . . . .
H13 H 0.547826 0.577185 0.722156 0.082 Uiso 1 1 calc R U . . .
C14 C 0.4505(6) 0.60086(9) 0.7214(4) 0.0608(19) Uani 1 1 d . . . . .
H14 H 0.391178 0.593072 0.727989 0.073 Uiso 1 1 calc R U . . .
C15 C 0.4437(5) 0.62135(8) 0.7162(3) 0.0471(14) Uani 1 1 d . . . . .
C16 C 0.8043(5) 0.63265(10) 0.6733(5) 0.069(2) Uani 1 1 d . . . . .
H16A H 0.829653 0.638969 0.630742 0.104 Uiso 1 1 calc R U . . .
H16B H 0.808642 0.617953 0.668950 0.104 Uiso 1 1 calc R U . . .
H16C H 0.845104 0.637083 0.712963 0.104 Uiso 1 1 calc R U . . .
C17 C 0.6971(5) 0.63866(8) 0.6846(3) 0.0454(14) Uani 1 1 d . . . . .
C18 C 0.3545(5) 0.63459(9) 0.7263(4) 0.0551(16) Uani 1 1 d . . . . .
C19 C 0.2514(6) 0.62556(11) 0.7345(5) 0.075(2) Uani 1 1 d . . . . .
H19A H 0.200393 0.636163 0.729878 0.113 Uiso 1 1 calc R U . . .
H19B H 0.245744 0.619278 0.780395 0.113 Uiso 1 1 calc R U . . .
H19C H 0.240729 0.615334 0.698423 0.113 Uiso 1 1 calc R U . . .
C21 C 0.3018(5) 0.66821(9) 0.7469(3) 0.0487(15) Uani 1 1 d . . . . .
C22 C 0.2895(5) 0.67214(10) 0.8180(3) 0.0571(17) Uani 1 1 d . . . . .
H22 H 0.324342 0.664272 0.851526 0.069 Uiso 1 1 calc R U . . .
C23 C 0.2266(6) 0.68746(10) 0.8388(4) 0.0620(18) Uani 1 1 d . . . . .
H23 H 0.219281 0.690242 0.886920 0.074 Uiso 1 1 calc R U . . .
C24 C 0.1737(6) 0.69894(10) 0.7909(4) 0.0563(17) Uani 1 1 d . . . . .
C25 C 0.1862(6) 0.69458(11) 0.7205(4) 0.067(2) Uani 1 1 d . . . . .
H25 H 0.149621 0.702079 0.686860 0.081 Uiso 1 1 calc R U . . .
C26 C 0.2510(6) 0.67952(9) 0.6990(4) 0.0619(17) Uani 1 1 d . . . . .
H26 H 0.260272 0.677024 0.650766 0.074 Uiso 1 1 calc R U . . .
C27 C 0.1051(7) 0.71537(11) 0.8111(4) 0.067(2) Uani 1 1 d . . . . .
C31 C 0.7265(5) 0.67296(8) 0.6573(3) 0.0447(14) Uani 1 1 d . . . . .
C32 C 0.7814(5) 0.68481(9) 0.7018(4) 0.0602(17) Uani 1 1 d . . . . .
H32 H 0.781192 0.681949 0.750194 0.072 Uiso 1 1 calc R U . . .
C33 C 0.8362(6) 0.70066(10) 0.6773(4) 0.066(2) Uani 1 1 d . . . . .
H33 H 0.875224 0.708552 0.708493 0.079 Uiso 1 1 calc R U . . .
C34 C 0.8356(6) 0.70542(9) 0.6061(4) 0.0541(16) Uani 1 1 d . . . . .
C35 C 0.7786(5) 0.69360(9) 0.5619(4) 0.0556(16) Uani 1 1 d . . . . .
H35 H 0.776903 0.696690 0.513684 0.067 Uiso 1 1 calc R U . . .
C36 C 0.7250(5) 0.67766(10) 0.5862(3) 0.0530(16) Uani 1 1 d . . . . .
H36 H 0.686355 0.669676 0.555012 0.064 Uiso 1 1 calc R U . . .
C37 C 0.8967(7) 0.72254(10) 0.5808(4) 0.065(2) Uani 1 1 d . . . . .
C41 C 0.4972(5) 0.69954(8) 0.6462(3) 0.0436(14) Uani 1 1 d . . . . .
C42 C 0.4928(5) 0.72037(9) 0.6462(4) 0.0522(16) Uani 1 1 d . . . . .
H42 H 0.484805 0.727593 0.603940 0.063 Uiso 1 1 calc R U . . .
C43 C 0.5002(5) 0.73059(8) 0.7091(4) 0.0582(18) Uani 1 1 d . . . . .
H43 H 0.497892 0.744904 0.709883 0.070 Uiso 1 1 calc R U . . .
C44 C 0.5108(5) 0.72007(10) 0.7697(4) 0.0552(17) Uani 1 1 d . . . . .
H44 H 0.513601 0.726959 0.812942 0.066 Uiso 1 1 calc R U . . .
C45 C 0.5174(5) 0.69903(9) 0.7672(3) 0.0454(14) Uani 1 1 d . . . . .
C46 C 0.4720(6) 0.69541(10) 0.5146(4) 0.0610(19) Uani 1 1 d . . . . .
H46A H 0.475720 0.684790 0.479308 0.092 Uiso 1 1 calc R U . . .
H46B H 0.527039 0.705049 0.507398 0.092 Uiso 1 1 calc R U . . .
H46C H 0.407238 0.702421 0.510842 0.092 Uiso 1 1 calc R U . . .
C47 C 0.4813(5) 0.68623(8) 0.5852(3) 0.0442(14) Uani 1 1 d . . . . .
C48 C 0.5356(5) 0.68571(9) 0.8278(3) 0.0509(15) Uani 1 1 d . . . . .
C49 C 0.5349(7) 0.69435(11) 0.8997(4) 0.071(2) Uani 1 1 d . . . . .
H49A H 0.545564 0.683524 0.933613 0.107 Uiso 1 1 calc R U . . .
H49B H 0.469772 0.700835 0.908587 0.107 Uiso 1 1 calc R U . . .
H49C H 0.588930 0.704349 0.904095 0.107 Uiso 1 1 calc R U . . .
C51 C 0.4496(5) 0.65257(8) 0.5497(3) 0.0478(14) Uani 1 1 d . . . . .
C52 C 0.5143(5) 0.63663(9) 0.5349(3) 0.0502(16) Uani 1 1 d . . . . .
H52 H 0.579349 0.636136 0.555506 0.060 Uiso 1 1 calc R U . . .
C53 C 0.4839(6) 0.62163(9) 0.4906(3) 0.0556(17) Uani 1 1 d . . . . .
H53 H 0.529627 0.611198 0.478391 0.067 Uiso 1 1 calc R U . . .
C54 C 0.3884(6) 0.62152(8) 0.4638(3) 0.0544(17) Uani 1 1 d . . . . .
C55 C 0.3225(6) 0.63707(10) 0.4791(4) 0.0582(17) Uani 1 1 d . . . . .
H55 H 0.256282 0.636985 0.460338 0.070 Uiso 1 1 calc R U . . .
C56 C 0.3530(6) 0.65281(10) 0.5219(4) 0.0557(17) Uani 1 1 d . . . . .
H56 H 0.308255 0.663598 0.532090 0.067 Uiso 1 1 calc R U . . .
C57 C 0.3562(7) 0.60413(10) 0.4175(4) 0.0611(19) Uani 1 1 d . . . . .
C61 C 0.5825(5) 0.65269(8) 0.8623(3) 0.0501(15) Uani 1 1 d . . . . .
C62 C 0.6785(6) 0.65398(10) 0.8901(4) 0.0629(18) Uani 1 1 d . . . . .
H62 H 0.721820 0.664796 0.877552 0.075 Uiso 1 1 calc R U . . .
C63 C 0.7109(6) 0.63939(10) 0.9363(4) 0.0641(19) Uani 1 1 d . . . . .
H63 H 0.777045 0.640188 0.954886 0.077 Uiso 1 1 calc R U . . .
C64 C 0.6492(5) 0.62378(10) 0.9557(4) 0.0568(17) Uani 1 1 d . . . . .
C65 C 0.5535(6) 0.62248(11) 0.9265(4) 0.0632(18) Uani 1 1 d . . . . .
H65 H 0.510414 0.611634 0.938990 0.076 Uiso 1 1 calc R U . . .
C66 C 0.5205(6) 0.63671(11) 0.8796(4) 0.0587(18) Uani 1 1 d . . . . .
H66 H 0.455542 0.635542 0.859287 0.070 Uiso 1 1 calc R U . . .
C67 C 0.6858(6) 0.60910(10) 1.0084(4) 0.0614(18) Uani 1 1 d . . . . .
C71 C -0.0082(5) 0.46021(8) 0.0168(3) 0.0416(13) Uani 1 1 d . . . . .
C72 C 0.0222(5) 0.44046(9) 0.0095(4) 0.0532(16) Uani 1 1 d . . . . .
H72 H -0.011892 0.431700 -0.021711 0.064 Uiso 1 1 calc R U . . .
C73 C 0.1026(5) 0.43359(8) 0.0479(4) 0.0557(17) Uani 1 1 d . . . . .
H73 H 0.125323 0.420090 0.042679 0.067 Uiso 1 1 calc R U . . .
C74 C 0.1501(5) 0.44630(9) 0.0939(4) 0.0530(16) Uani 1 1 d . . . . .
H74 H 0.205655 0.441636 0.120549 0.064 Uiso 1 1 calc R U . . .
C75 C 0.1166(4) 0.46578(8) 0.1009(3) 0.0405(13) Uani 1 1 d . . . . .
C76 C -0.0900(5) 0.47056(8) -0.0202(3) 0.0454(14) Uani 1 1 d . . . . .
C77 C -0.1541(6) 0.45912(10) -0.0708(5) 0.070(2) Uani 1 1 d . . . . .
H77A H -0.192763 0.468639 -0.099154 0.106 Uiso 1 1 calc R U . . .
H77B H -0.200462 0.450315 -0.045303 0.106 Uiso 1 1 calc R U . . .
H77C H -0.110848 0.450934 -0.100929 0.106 Uiso 1 1 calc R U . . .
C78 C 0.1564(5) 0.48125(8) 0.1491(3) 0.0458(14) Uani 1 1 d . . . . .
C79 C 0.2424(6) 0.47564(10) 0.1956(5) 0.068(2) Uani 1 1 d . . . . .
H79A H 0.271309 0.487867 0.216065 0.101 Uiso 1 1 calc R U . . .
H79B H 0.294096 0.468622 0.168416 0.101 Uiso 1 1 calc R U . . .
H79C H 0.218033 0.466759 0.232640 0.101 Uiso 1 1 calc R U . . .
C81 C -0.1780(5) 0.50136(8) -0.0323(3) 0.0466(14) Uani 1 1 d . . . . .
C82 C -0.1579(6) 0.51387(10) -0.0883(4) 0.0559(17) Uani 1 1 d . . . . .
H82 H -0.093383 0.513665 -0.109633 0.067 Uiso 1 1 calc R U . . .
C83 C -0.2319(6) 0.52666(10) -0.1130(4) 0.0629(18) Uani 1 1 d . . . . .
H83 H -0.218690 0.535140 -0.151722 0.075 Uiso 1 1 calc R U . . .
C84 C -0.3259(6) 0.52706(9) -0.0809(4) 0.0602(18) Uani 1 1 d . . . . .
C85 C -0.3457(6) 0.51454(11) -0.0256(4) 0.0630(18) Uani 1 1 d . . . . .
H85 H -0.409868 0.514886 -0.003751 0.076 Uiso 1 1 calc R U . . .
C86 C -0.2723(5) 0.50147(10) -0.0016(4) 0.0620(18) Uani 1 1 d . . . . .
H86 H -0.286561 0.492591 0.035819 0.074 Uiso 1 1 calc R U . . .
C87 C -0.4043(7) 0.54121(11) -0.1090(5) 0.070(2) Uani 1 1 d . . . . .
C91 C 0.1321(4) 0.51401(7) 0.1933(3) 0.0409(13) Uani 1 1 d . . . . .
C92 C 0.1580(5) 0.53294(8) 0.1691(4) 0.0470(14) Uani 1 1 d . . . . .
H92 H 0.164918 0.535109 0.120557 0.056 Uiso 1 1 calc R U . . .
C93 C 0.1738(4) 0.54876(8) 0.2145(3) 0.0457(14) Uani 1 1 d . . . . .
H93 H 0.195555 0.561442 0.197194 0.055 Uiso 1 1 calc R U . . .
C94 C 0.1580(4) 0.54623(8) 0.2854(3) 0.0436(13) Uani 1 1 d . . . . .
C95 C 0.1321(5) 0.52718(9) 0.3095(4) 0.0481(14) Uani 1 1 d . . . . .
H95 H 0.122354 0.525187 0.357961 0.058 Uiso 1 1 calc R U . . .
C96 C 0.1204(5) 0.51118(8) 0.2652(3) 0.0460(14) Uani 1 1 d . . . . .
H96 H 0.104370 0.498217 0.283065 0.055 Uiso 1 1 calc R U . . .
C97 C 0.1724(5) 0.56361(9) 0.3337(4) 0.0507(15) Uani 1 1 d . . . . .
Cl1 Cl 0.63765(13) 0.57634(2) 1.16420(10) 0.0629(4) Uani 1 1 d . . . . .
Cl2 Cl 1.03035(14) 0.75123(3) 0.44058(10) 0.0670(5) Uani 1 1 d . . . . .
N1S N 0.2042(10) 0.5788(2) 0.0774(7) 0.181(6) Uani 1 1 d . . . . .
N2S N 1.2023(10) 0.70128(19) 0.5294(6) 0.143(5) Uani 1 1 d . . . . .
N3S N 0.7935(9) 0.70319(16) 0.8714(6) 0.128(4) Uani 1 1 d . . . . .
C1S C 0.3805(10) 0.5871(3) 0.0453(7) 0.177(7) Uani 1 1 d . . . . .
H1SA H 0.380178 0.597251 0.008415 0.213 Uiso 1 1 calc R U . . .
H1SB H 0.415584 0.574969 0.028982 0.213 Uiso 1 1 calc R U . . .
H1SC H 0.415201 0.592462 0.086265 0.213 Uiso 1 1 calc R U . . .
C2S C 0.2799(9) 0.5821(2) 0.0632(6) 0.111(4) Uani 1 1 d . . . . .
C3S C 1.2010(10) 0.73778(17) 0.5775(8) 0.134(5) Uani 1 1 d . . . . .
H3SA H 1.132004 0.741332 0.590867 0.161 Uiso 1 1 calc R U . . .
H3SB H 1.225175 0.747267 0.542170 0.161 Uiso 1 1 calc R U . . .
H3SC H 1.244922 0.738437 0.618358 0.161 Uiso 1 1 calc R U . . .
C4S C 1.2024(9) 0.7176(2) 0.5495(7) 0.112(4) Uani 1 1 d . . . . .
C5S C 0.7707(11) 0.74006(18) 0.8322(10) 0.165(7) Uani 1 1 d . . . . .
H5SA H 0.714722 0.746037 0.858357 0.198 Uiso 1 1 calc R U . . .
H5SB H 0.755319 0.740451 0.782449 0.198 Uiso 1 1 calc R U . . .
H5SC H 0.832470 0.747719 0.841265 0.198 Uiso 1 1 calc R U . . .
C6S C 0.7846(9) 0.71951(19) 0.8537(7) 0.111(4) Uani 1 1 d . . . . .

loop_
_atom_site_aniso_label
_atom_site_aniso_U_11
_atom_site_aniso_U_22
_atom_site_aniso_U_33
_atom_site_aniso_U_23
_atom_site_aniso_U_13
_atom_site_aniso_U_12
Co1 0.0591(5) 0.0263(4) 0.0384(5) 0.0008(4) -0.0041(5) -0.0025(4)
Co2 0.0432(6) 0.0261(6) 0.0410(7) 0.000 0.000 -0.0030(5)
O21 0.122(5) 0.090(4) 0.053(3) 0.016(3) 0.023(3) 0.060(4)
O22 0.193(7) 0.093(4) 0.058(4) 0.011(3) -0.006(4) 0.085(5)
O31 0.106(4) 0.075(4) 0.053(3) 0.000(3) 0.012(3) -0.044(3)
O32 0.207(8) 0.091(4) 0.060(4) 0.000(3) -0.015(4) -0.100(5)
O51 0.122(5) 0.037(2) 0.083(4) -0.011(3) -0.032(3) 0.009(3)
O52 0.090(4) 0.062(3) 0.065(3) -0.016(3) -0.010(3) -0.021(3)
O61 0.070(3) 0.066(3) 0.075(4) 0.026(3) -0.005(3) 0.008(3)
O62 0.095(4) 0.075(3) 0.089(4) 0.040(3) -0.024(3) -0.008(3)
O81 0.082(4) 0.080(4) 0.103(5) 0.034(4) -0.012(3) 0.015(3)
O82 0.076(4) 0.083(4) 0.080(4) -0.011(3) -0.015(3) 0.030(3)
O91 0.072(3) 0.058(3) 0.064(3) -0.016(2) 0.006(3) -0.019(2)
O92 0.092(4) 0.042(2) 0.053(3) -0.001(2) -0.010(3) -0.024(2)
N1 0.065(3) 0.025(2) 0.039(2) 0.005(2) -0.005(2) -0.003(2)
N2 0.063(3) 0.033(2) 0.042(3) 0.003(2) 0.001(2) -0.008(2)
N3 0.060(3) 0.032(2) 0.041(3) -0.005(2) -0.006(2) -0.001(2)
N4 0.062(3) 0.0210(19) 0.040(2) 0.000(2) -0.010(2) -0.0038(18)
N5 0.056(3) 0.032(2) 0.039(3) 0.001(2) -0.013(2) -0.001(2)
N6 0.067(3) 0.038(3) 0.041(3) 0.001(2) -0.006(2) 0.003(2)
N7 0.051(3) 0.024(2) 0.047(3) 0.001(2) 0.003(2) -0.0042(18)
N8 0.047(3) 0.031(2) 0.045(3) 0.000(2) -0.002(2) -0.006(2)
N9 0.047(3) 0.028(2) 0.050(3) -0.005(2) 0.000(2) -0.0049(19)
C11 0.058(3) 0.036(3) 0.046(3) 0.001(3) -0.008(3) 0.006(3)
C12 0.072(4) 0.038(3) 0.067(4) 0.001(3) 0.007(4) 0.003(3)
C13 0.081(5) 0.034(3) 0.089(6) 0.007(4) 0.016(4) 0.002(3)
C14 0.069(4) 0.035(3) 0.079(5) 0.002(3) 0.013(4) -0.011(3)
C15 0.060(4) 0.033(3) 0.048(4) 0.005(3) 0.003(3) -0.008(3)
C16 0.064(4) 0.049(4) 0.094(6) -0.005(4) -0.008(4) 0.002(3)
C17 0.059(4) 0.035(3) 0.043(4) -0.006(3) -0.003(3) 0.004(3)
C18 0.068(4) 0.041(3) 0.056(4) 0.006(3) 0.002(3) -0.008(3)
C19 0.076(5) 0.051(4) 0.099(7) 0.024(4) 0.005(5) -0.009(4)
C21 0.064(4) 0.034(3) 0.048(4) 0.003(3) 0.004(3) -0.001(3)
C22 0.072(4) 0.059(4) 0.041(4) 0.014(3) 0.006(3) 0.020(3)
C23 0.084(5) 0.058(4) 0.044(4) 0.007(3) 0.006(3) 0.015(4)
C24 0.074(5) 0.042(3) 0.052(4) 0.005(3) 0.004(3) 0.012(3)
C25 0.098(6) 0.059(4) 0.044(4) 0.014(3) -0.010(4) 0.019(4)
C26 0.095(5) 0.047(3) 0.043(4) 0.004(3) -0.002(4) 0.012(3)
C27 0.098(6) 0.051(4) 0.052(4) 0.011(3) 0.006(4) 0.018(4)
C31 0.060(4) 0.029(3) 0.044(3) 0.000(3) 0.000(3) -0.005(2)
C32 0.090(5) 0.048(3) 0.043(3) 0.001(3) -0.006(4) -0.015(3)
C33 0.106(6) 0.047(3) 0.046(4) -0.003(3) -0.011(4) -0.028(4)
C34 0.082(5) 0.032(3) 0.048(4) -0.009(3) 0.004(3) -0.006(3)
C35 0.072(4) 0.048(3) 0.047(4) -0.003(3) -0.001(3) -0.007(3)
C36 0.066(4) 0.052(4) 0.041(3) -0.005(3) 0.002(3) -0.018(3)
C37 0.107(6) 0.040(3) 0.049(4) -0.002(3) 0.012(4) -0.017(4)
C41 0.064(4) 0.021(2) 0.045(3) 0.009(2) -0.012(3) -0.007(2)
C42 0.070(4) 0.032(3) 0.054(4) 0.004(3) -0.020(3) -0.003(3)
C43 0.085(5) 0.024(2) 0.066(4) 0.001(3) -0.024(4) 0.002(3)
C44 0.071(4) 0.036(3) 0.059(4) -0.005(3) -0.018(3) 0.002(3)
C45 0.053(4) 0.038(3) 0.046(4) -0.006(3) -0.014(3) 0.005(3)
C46 0.101(6) 0.039(3) 0.042(4) 0.006(3) -0.014(4) -0.014(3)
C47 0.059(4) 0.034(3) 0.040(3) 0.004(3) -0.010(3) -0.002(3)
C48 0.071(4) 0.039(3) 0.043(4) -0.008(3) -0.012(3) 0.007(3)
C49 0.113(7) 0.049(4) 0.052(4) -0.011(4) -0.015(4) 0.019(4)
C51 0.071(4) 0.034(3) 0.039(3) -0.001(3) -0.007(3) -0.011(3)
C52 0.074(4) 0.033(3) 0.044(4) 0.004(3) -0.010(3) -0.004(3)
C53 0.086(5) 0.037(3) 0.045(4) 0.000(3) -0.009(3) 0.000(3)
C54 0.089(5) 0.027(3) 0.048(4) 0.000(3) 0.000(3) -0.012(3)
C55 0.074(5) 0.050(4) 0.050(4) 0.003(3) -0.013(3) -0.011(3)
C56 0.066(4) 0.045(3) 0.056(4) -0.006(3) -0.005(3) -0.003(3)
C57 0.091(6) 0.041(4) 0.051(4) 0.007(3) -0.015(4) -0.008(4)
C61 0.074(4) 0.033(3) 0.043(3) -0.001(3) 0.003(3) 0.007(3)
C62 0.073(5) 0.046(3) 0.069(5) 0.015(4) -0.011(4) -0.003(3)
C63 0.071(4) 0.056(4) 0.066(5) 0.012(4) -0.017(4) 0.003(3)
C64 0.072(4) 0.043(3) 0.056(4) 0.007(3) -0.001(3) 0.008(3)
C65 0.083(5) 0.051(4) 0.056(4) 0.014(3) -0.005(4) -0.002(4)
C66 0.068(5) 0.059(4) 0.049(4) 0.004(3) -0.009(3) 0.004(3)
C67 0.070(5) 0.050(4) 0.064(5) 0.014(4) 0.002(4) 0.007(3)
C71 0.058(4) 0.024(2) 0.043(3) 0.002(2) 0.005(3) -0.006(2)
C72 0.067(4) 0.037(3) 0.055(4) -0.013(3) -0.003(3) 0.001(3)
C73 0.072(4) 0.024(3) 0.071(5) -0.005(3) 0.002(4) 0.005(3)
C74 0.060(4) 0.035(3) 0.064(4) -0.002(3) -0.007(3) 0.007(3)
C75 0.044(3) 0.026(2) 0.051(3) 0.006(2) -0.001(3) 0.006(2)
C76 0.056(4) 0.030(3) 0.050(4) -0.005(3) -0.004(3) -0.007(2)
C77 0.091(5) 0.042(3) 0.079(5) -0.010(4) -0.031(4) 0.004(4)
C78 0.050(3) 0.033(3) 0.054(4) 0.000(3) -0.002(3) 0.003(2)
C79 0.066(4) 0.051(4) 0.086(5) -0.022(4) -0.022(4) 0.017(3)
C81 0.052(3) 0.037(3) 0.051(4) -0.006(3) -0.009(3) -0.003(3)
C82 0.063(4) 0.049(4) 0.056(4) 0.001(3) -0.004(3) 0.004(3)
C83 0.075(5) 0.057(4) 0.057(4) 0.006(4) -0.010(4) -0.004(3)
C84 0.069(5) 0.040(3) 0.072(5) 0.000(3) -0.020(4) 0.002(3)
C85 0.059(4) 0.057(4) 0.073(5) -0.001(4) -0.005(4) 0.001(3)
C86 0.060(4) 0.052(4) 0.074(5) 0.015(4) -0.005(4) -0.003(3)
C87 0.084(6) 0.046(4) 0.081(6) 0.003(4) -0.022(5) 0.006(4)
C91 0.044(3) 0.026(2) 0.053(4) 0.002(2) -0.002(3) -0.001(2)
C92 0.053(3) 0.037(3) 0.051(4) -0.001(3) -0.005(3) -0.005(3)
C93 0.055(3) 0.025(2) 0.057(4) 0.008(3) -0.006(3) -0.002(2)
C94 0.047(3) 0.031(3) 0.053(4) -0.002(3) -0.009(3) -0.003(2)
C95 0.053(4) 0.043(3) 0.049(3) -0.002(3) -0.006(3) -0.004(3)
C96 0.057(4) 0.029(3) 0.051(4) 0.007(3) -0.003(3) -0.008(2)
C97 0.053(4) 0.040(3) 0.060(4) 0.000(3) -0.012(3) -0.004(3)
Cl1 0.0676(10) 0.0500(8) 0.0711(11) 0.0132(8) 0.0018(9) 0.0046(7)
Cl2 0.0718(11) 0.0512(9) 0.0782(13) 0.0225(9) 0.0084(9) 0.0032(8)
N1S 0.120(9) 0.288(17) 0.136(10) 0.117(11) 0.007(8) -0.032(10)
N2S 0.179(11) 0.148(10) 0.101(8) 0.023(8) 0.025(7) 0.066(9)
N3S 0.182(11) 0.101(7) 0.100(7) -0.020(6) 0.019(7) -0.042(7)
C1S 0.100(9) 0.33(2) 0.100(9) -0.053(13) 0.009(7) -0.041(12)
C2S 0.102(8) 0.155(10) 0.075(6) 0.043(7) 0.000(6) -0.030(7)
C3S 0.125(9) 0.095(8) 0.182(14) 0.035(9) -0.059(9) -0.009(7)
C4S 0.115(8) 0.129(10) 0.092(9) 0.042(8) 0.002(7) 0.035(8)
C5S 0.158(13) 0.104(9) 0.233(18) 0.004(11) -0.093(13) -0.013(9)
C6S 0.130(10) 0.099(8) 0.102(9) -0.022(7) -0.013(7) -0.040(7)

loop_
_atom_type_symbol
_atom_type_description
_atom_type_scat_dispersion_real
_atom_type_scat_dispersion_imag
_atom_type_scat_source
C C 0.0181 0.0091 'International Tables Vol C Tables 4.2.6.8 and 6.1.1.4'
H H 0.0000 0.0000 'International Tables Vol C Tables 4.2.6.8 and 6.1.1.4'
N N 0.0311 0.0180 'International Tables Vol C Tables 4.2.6.8 and 6.1.1.4'
O O 0.0492 0.0322 'International Tables Vol C Tables 4.2.6.8 and 6.1.1.4'
Cl Cl 0.3639 0.7018 'International Tables Vol C Tables 4.2.6.8 and 6.1.1.4'
Co Co -2.3653 3.6143 'International Tables Vol C Tables 4.2.6.8 and 6.1.1.4'

loop_
_geom_angle_atom_site_label_1
_geom_angle_atom_site_label_2
_geom_angle_atom_site_label_3
_geom_angle
_geom_angle_site_symmetry_1
_geom_angle_site_symmetry_3
_geom_angle_publ_flag
N1 Co1 N4 177.1(3) . . ?
N1 Co1 N3 79.9(2) . . ?
N4 Co1 N3 100.3(2) . . ?
N1 Co1 N2 79.6(2) . . ?
N4 Co1 N2 100.2(2) . . ?
N3 Co1 N2 159.48(19) . . ?
N1 Co1 N5 104.5(2) . . ?
N4 Co1 N5 78.3(2) . . ?
N3 Co1 N5 93.0(2) . . ?
N2 Co1 N5 91.7(2) . . ?
N1 Co1 N6 99.9(2) . . ?
N4 Co1 N6 77.2(2) . . ?
N3 Co1 N6 92.8(2) . . ?
N2 Co1 N6 91.2(2) . . ?
N5 Co1 N6 155.52(18) . . ?
N7 Co2 N7 175.4(3) 2_565 . ?
N7 Co2 N8 97.92(19) 2_565 . ?
N7 Co2 N8 78.9(2) . . ?
N7 Co2 N8 78.9(2) 2_565 2_565 ?
N7 Co2 N8 97.93(19) . 2_565 ?
N8 Co2 N8 95.1(3) . 2_565 ?
N7 Co2 N9 105.77(19) 2_565 . ?
N7 Co2 N9 77.65(19) . . ?
N8 Co2 N9 156.06(17) . . ?
N8 Co2 N9 92.84(19) 2_565 . ?
N7 Co2 N9 77.65(19) 2_565 2_565 ?
N7 Co2 N9 105.76(19) . 2_565 ?
N8 Co2 N9 92.84(19) . 2_565 ?
N8 Co2 N9 156.06(17) 2_565 2_565 ?
N9 Co2 N9 88.9(3) . 2_565 ?
C15 N1 C11 121.1(5) . . ?
C15 N1 Co1 119.7(4) . . ?
C11 N1 Co1 119.2(4) . . ?
C18 N2 C21 122.6(6) . . ?
C18 N2 Co1 115.3(5) . . ?
C21 N2 Co1 122.1(4) . . ?
C17 N3 C31 121.5(5) . . ?
C17 N3 Co1 115.3(4) . . ?
C31 N3 Co1 123.1(4) . . ?
C45 N4 C41 120.9(4) . . ?
C45 N4 Co1 120.2(4) . . ?
C41 N4 Co1 118.9(4) . . ?
C47 N5 C51 123.2(5) . . ?
C47 N5 Co1 113.4(4) . . ?
C51 N5 Co1 123.4(4) . . ?
C48 N6 C61 121.3(5) . . ?
C48 N6 Co1 113.6(4) . . ?
C61 N6 Co1 125.0(4) . . ?
C75 N7 C71 120.5(5) . . ?
C75 N7 Co2 120.5(4) . . ?
C71 N7 Co2 118.8(4) . . ?
C76 N8 C81 122.7(5) . . ?
C76 N8 Co2 115.7(4) . . ?
C81 N8 Co2 121.6(3) . . ?
C78 N9 C91 120.9(5) . . ?
C78 N9 Co2 115.0(4) . . ?
C91 N9 Co2 124.1(3) . . ?
N1 C11 C12 119.8(6) . . ?
N1 C11 C17 110.9(5) . . ?
C12 C11 C17 129.3(6) . . ?
C11 C12 C13 119.9(6) . . ?
C14 C13 C12 118.6(6) . . ?
C15 C14 C13 120.5(6) . . ?
N1 C15 C14 120.0(6) . . ?
N1 C15 C18 110.7(5) . . ?
C14 C15 C18 129.1(6) . . ?
N3 C17 C11 114.2(5) . . ?
N3 C17 C16 124.5(6) . . ?
C11 C17 C16 121.3(5) . . ?
N2 C18 C15 114.3(6) . . ?
N2 C18 C19 125.5(7) . . ?
C15 C18 C19 120.2(5) . . ?
C26 C21 C22 120.0(6) . . ?
C26 C21 N2 122.4(6) . . ?
C22 C21 N2 117.4(6) . . ?
C23 C22 C21 119.5(6) . . ?
C22 C23 C24 121.3(7) . . ?
C23 C24 C25 118.1(6) . . ?
C23 C24 C27 123.0(7) . . ?
C25 C24 C27 118.9(6) . . ?
C26 C25 C24 121.0(6) . . ?
C21 C26 C25 120.1(7) . . ?
O22 C27 O21 122.6(7) . . ?
O22 C27 C24 125.1(7) . . ?
O21 C27 C24 112.2(6) . . ?
C32 C31 C36 119.3(6) . . ?
C32 C31 N3 123.0(6) . . ?
C36 C31 N3 117.5(5) . . ?
C33 C32 C31 120.6(7) . . ?
C32 C33 C34 120.5(6) . . ?
C35 C34 C33 118.4(6) . . ?
C35 C34 C37 122.2(6) . . ?
C33 C34 C37 119.4(6) . . ?
C36 C35 C34 121.1(7) . . ?
C35 C36 C31 120.1(6) . . ?
O32 C37 O31 121.9(7) . . ?
O32 C37 C34 125.3(7) . . ?
O31 C37 C34 112.6(6) . . ?
N4 C41 C42 120.3(6) . . ?
N4 C41 C47 113.4(4) . . ?
C42 C41 C47 126.1(5) . . ?
C41 C42 C43 119.0(6) . . ?
C44 C43 C42 120.1(5) . . ?
C43 C44 C45 119.1(6) . . ?
N4 C45 C44 120.5(6) . . ?
N4 C45 C48 114.1(5) . . ?
C44 C45 C48 125.3(6) . . ?
N5 C47 C41 115.0(5) . . ?
N5 C47 C46 125.8(6) . . ?
C41 C47 C46 119.2(5) . . ?
N6 C48 C45 113.8(6) . . ?
N6 C48 C49 126.3(6) . . ?
C45 C48 C49 119.8(5) . . ?
C56 C51 C52 120.0(6) . . ?
C56 C51 N5 119.7(6) . . ?
C52 C51 N5 119.9(6) . . ?
C53 C52 C51 119.8(6) . . ?
C54 C53 C52 120.7(7) . . ?
C53 C54 C55 120.1(6) . . ?
C53 C54 C57 119.0(6) . . ?
C55 C54 C57 120.9(7) . . ?
C54 C55 C56 120.1(7) . . ?
C51 C56 C55 119.2(6) . . ?
O51 C57 O52 125.5(7) . . ?
O51 C57 C54 121.5(7) . . ?
O52 C57 C54 112.9(7) . . ?
C66 C61 C62 120.1(6) . . ?
C66 C61 N6 120.2(6) . . ?
C62 C61 N6 119.6(6) . . ?
C63 C62 C61 119.4(7) . . ?
C64 C63 C62 121.2(7) . . ?
C63 C64 C65 118.8(6) . . ?
C63 C64 C67 119.0(7) . . ?
C65 C64 C67 122.2(7) . . ?
C66 C65 C64 120.8(7) . . ?
C65 C66 C61 119.6(7) . . ?
O61 C67 O62 124.1(7) . . ?
O61 C67 C64 123.0(7) . . ?
O62 C67 C64 112.8(7) . . ?
N7 C71 C72 120.3(6) . . ?
N7 C71 C76 112.0(5) . . ?
C72 C71 C76 127.7(6) . . ?
C73 C72 C71 119.2(6) . . ?
C74 C73 C72 119.9(5) . . ?
C75 C74 C73 119.5(6) . . ?
N7 C75 C74 120.7(6) . . ?
N7 C75 C78 112.5(5) . . ?
C74 C75 C78 126.8(5) . . ?
N8 C76 C71 114.5(5) . . ?
N8 C76 C77 125.7(6) . . ?
C71 C76 C77 119.8(5) . . ?
N9 C78 C75 113.8(5) . . ?
N9 C78 C79 127.9(6) . . ?
C75 C78 C79 118.3(5) . . ?
C86 C81 C82 120.2(6) . . ?
C86 C81 N8 120.0(6) . . ?
C82 C81 N8 119.7(6) . . ?
C83 C82 C81 119.9(7) . . ?
C82 C83 C84 119.7(7) . . ?
C85 C84 C83 120.2(7) . . ?
C85 C84 C87 121.5(8) . . ?
C83 C84 C87 118.3(7) . . ?
C84 C85 C86 120.1(7) . . ?
C85 C86 C81 119.9(7) . . ?
O81 C87 O82 124.9(7) . . ?
O81 C87 C84 123.3(9) . . ?
O82 C87 C84 111.8(7) . . ?
C92 C91 C96 118.7(5) . . ?
C92 C91 N9 120.0(6) . . ?
C96 C91 N9 121.2(5) . . ?
C93 C92 C91 121.0(6) . . ?
C92 C93 C94 120.4(5) . . ?
C95 C94 C93 118.3(5) . . ?
C95 C94 C97 121.7(6) . . ?
C93 C94 C97 119.9(5) . . ?
C96 C95 C94 121.6(6) . . ?
C95 C96 C91 119.8(5) . . ?
O91 C97 O92 123.1(6) . . ?
O91 C97 C94 120.1(6) . . ?
O92 C97 C94 116.8(6) . . ?
N1S C2S C1S 178(2) . . ?
N2S C4S C3S 177.6(15) . . ?
N3S C6S C5S 178.5(16) . . ?

loop_
_geom_bond_atom_site_label_1
_geom_bond_atom_site_label_2
_geom_bond_distance
_geom_bond_site_symmetry_2
_geom_bond_publ_flag
Co1 N1 1.863(4) . ?
Co1 N4 1.915(4) . ?
Co1 N3 2.000(5) . ?
Co1 N2 2.014(5) . ?
Co1 N5 2.138(5) . ?
Co1 N6 2.160(5) . ?
Co2 N7 1.894(4) 2_565 ?
Co2 N7 1.894(4) . ?
Co2 N8 2.049(5) . ?
Co2 N8 2.049(5) 2_565 ?
Co2 N9 2.102(5) . ?
Co2 N9 2.102(5) 2_565 ?
O21 C27 1.328(9) . ?
O22 C27 1.185(9) . ?
O31 C37 1.324(9) . ?
O32 C37 1.174(9) . ?
O51 C57 1.209(9) . ?
O52 C57 1.305(9) . ?
O61 C67 1.202(9) . ?
O62 C67 1.309(9) . ?
O81 C87 1.202(10) . ?
O82 C87 1.324(11) . ?
O91 C97 1.245(8) . ?
O92 C97 1.247(7) . ?
N1 C15 1.344(7) . ?
N1 C11 1.357(8) . ?
N2 C18 1.266(7) . ?
N2 C21 1.435(8) . ?
N3 C17 1.289(7) . ?
N3 C31 1.422(7) . ?
N4 C45 1.337(8) . ?
N4 C41 1.360(8) . ?
N5 C47 1.280(7) . ?
N5 C51 1.416(7) . ?
N6 C48 1.284(7) . ?
N6 C61 1.435(8) . ?
N7 C75 1.341(7) . ?
N7 C71 1.361(7) . ?
N8 C76 1.273(7) . ?
N8 C81 1.420(8) . ?
N9 C78 1.280(7) . ?
N9 C91 1.426(7) . ?
C11 C12 1.371(8) . ?
C11 C17 1.469(8) . ?
C12 C13 1.386(10) . ?
C13 C14 1.376(10) . ?
C14 C15 1.366(8) . ?
C15 C18 1.486(9) . ?
C16 C17 1.493(9) . ?
C18 C19 1.502(10) . ?
C21 C26 1.367(9) . ?
C21 C22 1.402(9) . ?
C22 C23 1.374(9) . ?
C23 C24 1.386(10) . ?
C24 C25 1.394(10) . ?
C24 C27 1.472(10) . ?
C25 C26 1.381(10) . ?
C31 C32 1.372(9) . ?
C31 C36 1.404(9) . ?
C32 C33 1.363(9) . ?
C33 C34 1.405(10) . ?
C34 C35 1.383(9) . ?
C34 C37 1.478(9) . ?
C35 C36 1.357(9) . ?
C41 C42 1.383(8) . ?
C41 C47 1.483(8) . ?
C42 C43 1.390(10) . ?
C43 C44 1.366(10) . ?
C44 C45 1.399(8) . ?
C45 C48 1.482(9) . ?
C46 C47 1.494(9) . ?
C48 C49 1.499(9) . ?
C51 C56 1.389(9) . ?
C51 C52 1.391(9) . ?
C52 C53 1.371(9) . ?
C53 C54 1.368(10) . ?
C54 C55 1.383(10) . ?
C54 C57 1.519(9) . ?
C55 C56 1.390(9) . ?
C61 C66 1.382(9) . ?
C61 C62 1.385(10) . ?
C62 C63 1.382(9) . ?
C63 C64 1.371(10) . ?
C64 C65 1.391(10) . ?
C64 C67 1.488(10) . ?
C65 C66 1.376(10) . ?
C71 C72 1.378(8) . ?
C71 C76 1.468(9) . ?
C72 C73 1.376(10) . ?
C73 C74 1.374(9) . ?
C74 C75 1.373(8) . ?
C75 C78 1.481(8) . ?
C76 C77 1.498(9) . ?
C78 C79 1.496(9) . ?
C81 C86 1.383(10) . ?
C81 C82 1.385(9) . ?
C82 C83 1.382(10) . ?
C83 C84 1.391(11) . ?
C84 C85 1.376(11) . ?
C84 C87 1.501(10) . ?
C85 C86 1.383(10) . ?
C91 C92 1.382(7) . ?
C91 C96 1.405(9) . ?
C92 C93 1.381(8) . ?
C93 C94 1.391(9) . ?
C94 C95 1.389(8) . ?
C94 C97 1.493(8) . ?
C95 C96 1.370(8) . ?
N1S C2S 1.061(13) . ?
N2S C4S 1.149(15) . ?
N3S C6S 1.140(14) . ?
C1S C2S 1.418(16) . ?
C3S C4S 1.442(17) . ?
C5S C6S 1.436(16) . ?

loop_
_geom_torsion_atom_site_label_1
_geom_torsion_atom_site_label_2
_geom_torsion_atom_site_label_3
_geom_torsion_atom_site_label_4
_geom_torsion
_geom_torsion_site_symmetry_1
_geom_torsion_site_symmetry_2
_geom_torsion_site_symmetry_3
_geom_torsion_site_symmetry_4
_geom_torsion_publ_flag
N3 Co1 N1 C15 -175.3(5) . . . . ?
N2 Co1 N1 C15 4.2(5) . . . . ?
N5 Co1 N1 C15 -84.8(5) . . . . ?
N6 Co1 N1 C15 93.6(5) . . . . ?
N3 Co1 N1 C11 6.8(5) . . . . ?
N2 Co1 N1 C11 -173.8(5) . . . . ?
N5 Co1 N1 C11 97.2(5) . . . . ?
N6 Co1 N1 C11 -84.4(5) . . . . ?
N8 Co2 N7 C75 177.7(5) . . . . ?
N8 Co2 N7 C75 84.0(5) 2_565 . . . ?
N9 Co2 N7 C75 -7.2(4) . . . . ?
N9 Co2 N7 C75 -92.5(5) 2_565 . . . ?
N8 Co2 N7 C71 4.0(4) . . . . ?
N8 Co2 N7 C71 -89.7(4) 2_565 . . . ?
N9 Co2 N7 C71 179.1(5) . . . . ?
N9 Co2 N7 C71 93.8(4) 2_565 . . . ?
C15 N1 C11 C12 -2.0(10) . . . . ?
Co1 N1 C11 C12 175.9(5) . . . . ?
C15 N1 C11 C17 176.4(5) . . . . ?
Co1 N1 C11 C17 -5.7(7) . . . . ?
N1 C11 C12 C13 0.8(11) . . . . ?
C17 C11 C12 C13 -177.3(7) . . . . ?
C11 C12 C13 C14 1.2(12) . . . . ?
C12 C13 C14 C15 -1.9(12) . . . . ?
C11 N1 C15 C14 1.3(10) . . . . ?
Co1 N1 C15 C14 -176.6(5) . . . . ?
C11 N1 C15 C18 176.3(6) . . . . ?
Co1 N1 C15 C18 -1.7(7) . . . . ?
C13 C14 C15 N1 0.7(11) . . . . ?
C13 C14 C15 C18 -173.2(7) . . . . ?
C31 N3 C17 C11 -171.7(5) . . . . ?
Co1 N3 C17 C11 5.5(7) . . . . ?
C31 N3 C17 C16 6.5(9) . . . . ?
Co1 N3 C17 C16 -176.3(5) . . . . ?
N1 C11 C17 N3 -0.3(8) . . . . ?
C12 C11 C17 N3 178.0(7) . . . . ?
N1 C11 C17 C16 -178.5(6) . . . . ?
C12 C11 C17 C16 -0.3(11) . . . . ?
C21 N2 C18 C15 -170.5(6) . . . . ?
Co1 N2 C18 C15 7.2(8) . . . . ?
C21 N2 C18 C19 9.1(11) . . . . ?
Co1 N2 C18 C19 -173.2(6) . . . . ?
N1 C15 C18 N2 -3.9(8) . . . . ?
C14 C15 C18 N2 170.5(7) . . . . ?
N1 C15 C18 C19 176.5(7) . . . . ?
C14 C15 C18 C19 -9.1(12) . . . . ?
C18 N2 C21 C26 -100.6(8) . . . . ?
Co1 N2 C21 C26 81.8(7) . . . . ?
C18 N2 C21 C22 84.4(8) . . . . ?
Co1 N2 C21 C22 -93.2(6) . . . . ?
C26 C21 C22 C23 -0.3(11) . . . . ?
N2 C21 C22 C23 174.8(6) . . . . ?
C21 C22 C23 C24 1.1(12) . . . . ?
C22 C23 C24 C25 -0.2(12) . . . . ?
C22 C23 C24 C27 179.5(7) . . . . ?
C23 C24 C25 C26 -1.3(12) . . . . ?
C27 C24 C25 C26 178.9(7) . . . . ?
C22 C21 C26 C25 -1.1(11) . . . . ?
N2 C21 C26 C25 -176.0(7) . . . . ?
C24 C25 C26 C21 2.0(12) . . . . ?
C23 C24 C27 O22 178.0(9) . . . . ?
C25 C24 C27 O22 -2.2(14) . . . . ?
C23 C24 C27 O21 -1.3(12) . . . . ?
C25 C24 C27 O21 178.5(8) . . . . ?
C17 N3 C31 C32 -92.5(8) . . . . ?
Co1 N3 C31 C32 90.5(7) . . . . ?
C17 N3 C31 C36 92.5(7) . . . . ?
Co1 N3 C31 C36 -84.5(6) . . . . ?
C36 C31 C32 C33 -1.8(11) . . . . ?
N3 C31 C32 C33 -176.7(7) . . . . ?
C31 C32 C33 C34 1.5(12) . . . . ?
C32 C33 C34 C35 -0.3(12) . . . . ?
C32 C33 C34 C37 -179.3(7) . . . . ?
C33 C34 C35 C36 -0.5(11) . . . . ?
C37 C34 C35 C36 178.4(7) . . . . ?
C34 C35 C36 C31 0.2(11) . . . . ?
C32 C31 C36 C35 0.9(10) . . . . ?
N3 C31 C36 C35 176.1(6) . . . . ?
C35 C34 C37 O32 178.0(9) . . . . ?
C33 C34 C37 O32 -3.0(13) . . . . ?
C35 C34 C37 O31 3.4(11) . . . . ?
C33 C34 C37 O31 -177.6(7) . . . . ?
C45 N4 C41 C42 0.7(9) . . . . ?
Co1 N4 C41 C42 -178.9(5) . . . . ?
C45 N4 C41 C47 -174.8(6) . . . . ?
Co1 N4 C41 C47 5.5(7) . . . . ?
N4 C41 C42 C43 -0.9(10) . . . . ?
C47 C41 C42 C43 174.1(6) . . . . ?
C41 C42 C43 C44 -0.6(11) . . . . ?
C42 C43 C44 C45 2.1(11) . . . . ?
C41 N4 C45 C44 0.9(9) . . . . ?
Co1 N4 C45 C44 -179.5(5) . . . . ?
C41 N4 C45 C48 -177.5(6) . . . . ?
Co1 N4 C45 C48 2.1(7) . . . . ?
C43 C44 C45 N4 -2.3(10) . . . . ?
C43 C44 C45 C48 175.9(7) . . . . ?
C51 N5 C47 C41 170.9(6) . . . . ?
Co1 N5 C47 C41 -8.5(7) . . . . ?
C51 N5 C47 C46 -10.0(10) . . . . ?
Co1 N5 C47 C46 170.7(6) . . . . ?
N4 C41 C47 N5 2.7(8) . . . . ?
C42 C41 C47 N5 -172.6(7) . . . . ?
N4 C41 C47 C46 -176.6(6) . . . . ?
C42 C41 C47 C46 8.2(10) . . . . ?
C61 N6 C48 C45 171.6(6) . . . . ?
Co1 N6 C48 C45 -10.5(7) . . . . ?
C61 N6 C48 C49 -8.5(11) . . . . ?
Co1 N6 C48 C49 169.4(7) . . . . ?
N4 C45 C48 N6 6.2(9) . . . . ?
C44 C45 C48 N6 -172.1(7) . . . . ?
N4 C45 C48 C49 -173.7(7) . . . . ?
C44 C45 C48 C49 8.0(11) . . . . ?
C47 N5 C51 C56 -62.9(9) . . . . ?
Co1 N5 C51 C56 116.4(6) . . . . ?
C47 N5 C51 C52 124.1(7) . . . . ?
Co1 N5 C51 C52 -56.6(7) . . . . ?
C56 C51 C52 C53 2.7(10) . . . . ?
N5 C51 C52 C53 175.8(6) . . . . ?
C51 C52 C53 C54 -3.8(10) . . . . ?
C52 C53 C54 C55 2.6(10) . . . . ?
C52 C53 C54 C57 -177.3(6) . . . . ?
C53 C54 C55 C56 -0.2(10) . . . . ?
C57 C54 C55 C56 179.6(6) . . . . ?
C52 C51 C56 C55 -0.4(10) . . . . ?
N5 C51 C56 C55 -173.5(6) . . . . ?
C54 C55 C56 C51 -0.8(10) . . . . ?
C53 C54 C57 O51 -3.8(10) . . . . ?
C55 C54 C57 O51 176.4(7) . . . . ?
C53 C54 C57 O52 177.8(6) . . . . ?
C55 C54 C57 O52 -2.0(9) . . . . ?
C48 N6 C61 C66 115.9(8) . . . . ?
Co1 N6 C61 C66 -61.8(8) . . . . ?
C48 N6 C61 C62 -68.9(9) . . . . ?
Co1 N6 C61 C62 113.4(6) . . . . ?
C66 C61 C62 C63 -1.3(11) . . . . ?
N6 C61 C62 C63 -176.6(7) . . . . ?
C61 C62 C63 C64 -0.8(12) . . . . ?
C62 C63 C64 C65 1.9(12) . . . . ?
C62 C63 C64 C67 -176.8(7) . . . . ?
C63 C64 C65 C66 -0.9(11) . . . . ?
C67 C64 C65 C66 177.7(7) . . . . ?
C64 C65 C66 C61 -1.2(11) . . . . ?
C62 C61 C66 C65 2.3(11) . . . . ?
N6 C61 C66 C65 177.5(6) . . . . ?
C63 C64 C67 O61 -2.2(12) . . . . ?
C65 C64 C67 O61 179.2(8) . . . . ?
C63 C64 C67 O62 174.9(7) . . . . ?
C65 C64 C67 O62 -3.7(10) . . . . ?
C75 N7 C71 C72 2.3(9) . . . . ?
Co2 N7 C71 C72 176.0(5) . . . . ?
C75 N7 C71 C76 -178.6(5) . . . . ?
Co2 N7 C71 C76 -4.9(7) . . . . ?
N7 C71 C72 C73 -2.5(10) . . . . ?
C76 C71 C72 C73 178.5(6) . . . . ?
C71 C72 C73 C74 1.3(11) . . . . ?
C72 C73 C74 C75 0.0(11) . . . . ?
C71 N7 C75 C74 -0.9(9) . . . . ?
Co2 N7 C75 C74 -174.5(5) . . . . ?
C71 N7 C75 C78 -179.4(5) . . . . ?
Co2 N7 C75 C78 7.0(7) . . . . ?
C73 C74 C75 N7 -0.2(10) . . . . ?
C73 C74 C75 C78 178.0(6) . . . . ?
C81 N8 C76 C71 -176.9(5) . . . . ?
Co2 N8 C76 C71 0.4(7) . . . . ?
C81 N8 C76 C77 2.3(10) . . . . ?
Co2 N8 C76 C77 179.6(6) . . . . ?
N7 C71 C76 N8 2.7(8) . . . . ?
C72 C71 C76 N8 -178.2(6) . . . . ?
N7 C71 C76 C77 -176.5(6) . . . . ?
C72 C71 C76 C77 2.5(10) . . . . ?
C91 N9 C78 C75 173.1(5) . . . . ?
Co2 N9 C78 C75 -4.3(7) . . . . ?
C91 N9 C78 C79 -6.7(10) . . . . ?
Co2 N9 C78 C79 175.9(6) . . . . ?
N7 C75 C78 N9 -1.2(8) . . . . ?
C74 C75 C78 N9 -179.5(6) . . . . ?
N7 C75 C78 C79 178.6(6) . . . . ?
C74 C75 C78 C79 0.3(10) . . . . ?
C76 N8 C81 C86 84.5(8) . . . . ?
Co2 N8 C81 C86 -92.6(6) . . . . ?
C76 N8 C81 C82 -98.4(7) . . . . ?
Co2 N8 C81 C82 84.5(7) . . . . ?
C86 C81 C82 C83 0.7(10) . . . . ?
N8 C81 C82 C83 -176.4(6) . . . . ?
C81 C82 C83 C84 0.8(10) . . . . ?
C82 C83 C84 C85 -1.1(11) . . . . ?
C82 C83 C84 C87 179.7(6) . . . . ?
C83 C84 C85 C86 -0.2(11) . . . . ?
C87 C84 C85 C86 179.1(7) . . . . ?
C84 C85 C86 C81 1.6(11) . . . . ?
C82 C81 C86 C85 -1.9(10) . . . . ?
N8 C81 C86 C85 175.2(6) . . . . ?
C85 C84 C87 O81 -166.1(8) . . . . ?
C83 C84 C87 O81 13.2(11) . . . . ?
C85 C84 C87 O82 12.8(10) . . . . ?
C83 C84 C87 O82 -167.9(7) . . . . ?
C78 N9 C91 C92 126.6(6) . . . . ?
Co2 N9 C91 C92 -56.3(7) . . . . ?
C78 N9 C91 C96 -58.2(8) . . . . ?
Co2 N9 C91 C96 118.9(5) . . . . ?
C96 C91 C92 C93 1.1(9) . . . . ?
N9 C91 C92 C93 176.5(5) . . . . ?
C91 C92 C93 C94 -3.9(9) . . . . ?
C92 C93 C94 C95 3.9(9) . . . . ?
C92 C93 C94 C97 -178.2(6) . . . . ?
C93 C94 C95 C96 -1.1(9) . . . . ?
C97 C94 C95 C96 -179.0(6) . . . . ?
C94 C95 C96 C91 -1.6(9) . . . . ?
C92 C91 C96 C95 1.6(9) . . . . ?
N9 C91 C96 C95 -173.7(5) . . . . ?
C95 C94 C97 O91 -21.2(9) . . . . ?
C93 C94 C97 O91 160.9(6) . . . . ?
C95 C94 C97 O92 160.0(6) . . . . ?
C93 C94 C97 O92 -17.8(9) . . . . ?
